data_7247963
loop_
_publ_author_name
'Nechipadappu, Sunil Kumar'
'Swain, Debasish'

_publ_section_title
;
 New drug--drug and drug--nutraceutical salts of anti-emetic drug
 domperidone: structural and physicochemical aspects of new salts
;
_journal_issue 7
_journal_name_full CrystEngComm
_journal_page_first 926
_journal_page_last 942
_journal_paper_doi 10.1039/D3CE01000G
_journal_volume 26
_journal_year 2024
_chemical_formula_moiety 'C22 H25 Cl N5 O2, C8 H7 O3, 2(H2 O), 0.268(O)'
_chemical_formula_sum 'C30 H36 Cl N5 O7.27'
_chemical_formula_weight 618.38
_chemical_name_common 'Domperidone mandelate hydrate'
_chemical_name_systematic 'Domperidone mandelate hydrate'
_space_group_crystal_system triclinic
_space_group_IT_number 2
_space_group_name_Hall '-P 1'
_space_group_name_H-M_alt 'P -1'
_atom_sites_solution_hydrogens mixed
_atom_sites_solution_primary difmap
_atom_sites_solution_secondary difmap
_audit_creation_method SHELXL-2019/3
_audit_update_record
;
2023-09-26 deposited with the CCDC.	2024-01-03 downloaded from the CCDC.
;
_cell_angle_alpha 80.9935(7)
_cell_angle_beta 82.5939(7)
_cell_angle_gamma 79.5884(7)
_cell_formula_units_Z 2
_cell_length_a 7.3045(2)
_cell_length_b 10.2362(2)
_cell_length_c 21.8241(5)
_cell_measurement_reflns_used 9930
_cell_measurement_temperature 294(2)
_cell_measurement_theta_max 29.3
_cell_measurement_theta_min 2.36
_cell_volume 1576.61(6)
_computing_cell_refinement '<i>SAINT</i> (Bruker, 2016)'
_computing_data_collection '<i>APEX3</i> (Bruker, 2016)'
_computing_data_reduction 'Bruker SAINT'
_computing_molecular_graphics 'Bruker SHELXTL'
_computing_publication_material 'Bruker SHELXTL'
_computing_structure_refinement '<i>SHELXL2014</i> (Sheldrick, 2015)'
_computing_structure_solution '<i>SHELXT</i> (Sheldrick, 2015)'
_diffrn_ambient_temperature 294(2)
_diffrn_measured_fraction_theta_full 0.999
_diffrn_measured_fraction_theta_max 0.991
_diffrn_measurement_device_type 'Bruker D8 QUEST PHOTON-III'
_diffrn_measurement_method '\w and \f'
_diffrn_radiation_type MoK\a
_diffrn_radiation_wavelength 0.71073
_diffrn_reflns_av_R_equivalents 0.1514
_diffrn_reflns_av_unetI/netI 0.1272
_diffrn_reflns_Laue_measured_fraction_full 0.999
_diffrn_reflns_Laue_measured_fraction_max 0.991
_diffrn_reflns_limit_h_max 10
_diffrn_reflns_limit_h_min -10
_diffrn_reflns_limit_k_max 14
_diffrn_reflns_limit_k_min -14
_diffrn_reflns_limit_l_max 30
_diffrn_reflns_limit_l_min -31
_diffrn_reflns_number 47636
_diffrn_reflns_point_group_measured_fraction_full 0.999
_diffrn_reflns_point_group_measured_fraction_max 0.991
_diffrn_reflns_theta_full 25.242
_diffrn_reflns_theta_max 30.754
_diffrn_reflns_theta_min 2.131
_exptl_absorpt_coefficient_mu 0.175
_exptl_absorpt_correction_T_max 0.7461
_exptl_absorpt_correction_T_min 0.6811
_exptl_absorpt_correction_type multi-scan
_exptl_absorpt_process_details
;
 SADABS 2016/2: Krause, L., Herbst-Irmer, R., Sheldrick G.M. & Stalke D.,
 J. Appl. Cryst. 48 (2015) 3-10
;
_exptl_crystal_density_diffrn 1.303
_exptl_crystal_description block
_exptl_crystal_F_000 652.3
_exptl_crystal_recrystallization_method 'Re-crystallisation from solvent'
_exptl_crystal_size_max 0.120
_exptl_crystal_size_mid 0.100
_exptl_crystal_size_min 0.090
_refine_diff_density_max 0.475
_refine_diff_density_min -0.490
_refine_diff_density_rms 0.078
_refine_ls_extinction_method none
_refine_ls_goodness_of_fit_ref 0.982
_refine_ls_hydrogen_treatment mixed
_refine_ls_matrix_type full
_refine_ls_number_parameters 414
_refine_ls_number_reflns 9773
_refine_ls_number_restraints 7
_refine_ls_restrained_S_all 0.982
_refine_ls_R_factor_all 0.1624
_refine_ls_R_factor_gt 0.0530
_refine_ls_shift/su_max 0.001
_refine_ls_shift/su_mean 0.000
_refine_ls_structure_factor_coef Fsqd
_refine_ls_weighting_details 'w=1/[\s^2^(Fo^2^)+(0.0913P)^2^] where P=(Fo^2^+2Fc^2^)/3'
_refine_ls_weighting_scheme calc
_refine_ls_wR_factor_gt 0.1446
_refine_ls_wR_factor_ref 0.1887
_reflns_Friedel_coverage 0.000
_reflns_number_gt 5171
_reflns_number_total 9773
_reflns_threshold_expression 'I > 2\s(I)'
_cod_data_source_file d3ce01000g2.cif
_cod_data_source_block KB560_0m
_cod_depositor_comments 'Adding full bibliography for 7247958--7247965.cif.'
_cod_database_code 7247963
_shelx_shelxl_version_number 2019/3
_shelx_space_group_comment
;
The symmetry employed for this shelxl refinement is uniquely defined
by the following loop, which should always be used as a source of
symmetry information in preference to the above space-group names.
They are only intended as comments.
;
_shelx_estimated_absorpt_t_min 0.979
_shelx_estimated_absorpt_t_max 0.984

loop_
_space_group_symop_operation_xyz
'x, y, z'
'-x, -y, -z'

loop_
_atom_site_label
_atom_site_type_symbol
_atom_site_fract_x
_atom_site_fract_y
_atom_site_fract_z
_atom_site_U_iso_or_equiv
_atom_site_adp_type
_atom_site_occupancy
_atom_site_site_symmetry_order
_atom_site_calc_flag
_atom_site_refinement_flags_posn
_atom_site_refinement_flags_adp
_atom_site_refinement_flags_occupancy
_atom_site_disorder_assembly
_atom_site_disorder_group
C1 C 0.2780(2) 1.10553(19) 0.48814(10) 0.0384(4) Uani 1 1 d . . . . .
C2 C 0.2347(2) 1.0185(2) 0.54090(9) 0.0372(4) Uani 1 1 d . . . . .
H2 H 0.220853 1.043930 0.580547 0.045 Uiso 1 1 calc R U . . .
C3 C 0.2128(2) 0.89128(18) 0.53184(9) 0.0330(3) Uani 1 1 d . . . . .
C4 C 0.2329(2) 0.85286(18) 0.47200(9) 0.0331(3) Uani 1 1 d . . . . .
C5 C 0.2799(3) 0.9412(2) 0.42018(9) 0.0398(4) Uani 1 1 d . . . . .
H5 H 0.296642 0.915737 0.380495 0.048 Uiso 1 1 calc R U . . .
C6 C 0.3018(3) 1.0695(2) 0.42872(11) 0.0427(4) Uani 1 1 d . . . . .
H6 H 0.332488 1.130932 0.394459 0.051 Uiso 1 1 calc R U . . .
C7 C 0.1664(2) 0.67614(19) 0.54359(8) 0.0340(3) Uani 1 1 d . . . . .
C8 C 0.2185(3) 0.62947(19) 0.43386(8) 0.0343(3) Uani 1 1 d . . . . .
H8 H 0.172995 0.547629 0.454614 0.041 Uiso 1 1 calc R U . . .
C9 C 0.4242(3) 0.5903(2) 0.41063(9) 0.0377(4) Uani 1 1 d . . . . .
H9A H 0.476647 0.670838 0.394152 0.045 Uiso 1 1 calc R U . . .
H9B H 0.491833 0.544644 0.445411 0.045 Uiso 1 1 calc R U . . .
C10 C 0.4506(3) 0.4998(2) 0.36041(9) 0.0414(4) Uani 1 1 d . . . . .
H10A H 0.581922 0.482191 0.344873 0.050 Uiso 1 1 calc R U . . .
H10B H 0.411540 0.414871 0.377927 0.050 Uiso 1 1 calc R U . . .
C11 C 0.1344(3) 0.5923(2) 0.33126(9) 0.0404(4) Uani 1 1 d . . . . .
H11A H 0.091745 0.508818 0.349222 0.048 Uiso 1 1 calc R U . . .
H11B H 0.062708 0.631921 0.296595 0.048 Uiso 1 1 calc R U . . .
C12 C 0.1015(3) 0.6867(2) 0.37989(9) 0.0390(4) Uani 1 1 d . . . . .
H12A H -0.030066 0.700669 0.395486 0.047 Uiso 1 1 calc R U . . .
H12B H 0.134328 0.772766 0.361034 0.047 Uiso 1 1 calc R U . . .
C13 C 0.3733(3) 0.4804(2) 0.25630(10) 0.0447(4) Uani 1 1 d . . . . .
H13A H 0.305189 0.405662 0.267589 0.054 Uiso 1 1 calc R U . . .
H13B H 0.505655 0.444176 0.250633 0.054 Uiso 1 1 calc R U . . .
C14 C 0.3138(3) 0.5597(3) 0.19537(10) 0.0510(5) Uani 1 1 d . . . . .
H14A H 0.369992 0.640467 0.186143 0.061 Uiso 1 1 calc R U . . .
H14B H 0.178851 0.585908 0.198817 0.061 Uiso 1 1 calc R U . . .
C15 C 0.3761(4) 0.4738(3) 0.14334(11) 0.0551(6) Uani 1 1 d . . . . .
H15A H 0.511146 0.448665 0.140051 0.066 Uiso 1 1 calc R U . . .
H15B H 0.321860 0.392316 0.153475 0.066 Uiso 1 1 calc R U . . .
C16 C 0.1634(4) 0.5277(3) 0.05950(11) 0.0564(6) Uani 1 1 d . . . . .
C17 C 0.4134(3) 0.6336(3) 0.04317(11) 0.0537(6) Uani 1 1 d . . . . .
C18 C 0.5764(4) 0.6823(4) 0.04600(16) 0.0702(8) Uani 1 1 d . . . . .
H18 H 0.645679 0.655546 0.080000 0.084 Uiso 1 1 calc R U . . .
C19 C 0.6316(5) 0.7724(4) -0.00378(19) 0.0870(11) Uani 1 1 d . . . . .
H19 H 0.740621 0.806980 -0.003368 0.104 Uiso 1 1 calc R U . . .
C20 C 0.5286(6) 0.8124(4) -0.05428(19) 0.0907(11) Uani 1 1 d . . . . .
H20 H 0.570675 0.873057 -0.087066 0.109 Uiso 1 1 calc R U . . .
C21 C 0.3644(5) 0.7649(3) -0.05755(14) 0.0703(8) Uani 1 1 d . . . . .
H21 H 0.294457 0.792837 -0.091342 0.084 Uiso 1 1 calc R U . . .
C22 C 0.3108(4) 0.6742(3) -0.00801(12) 0.0552(6) Uani 1 1 d . . . . .
Cl1 Cl 0.30450(8) 1.26639(5) 0.49761(3) 0.05169(15) Uani 1 1 d . . . . .
O1 O 0.1394(2) 0.56383(15) 0.56682(7) 0.0443(3) Uani 1 1 d . . . . .
O2 O 0.0515(3) 0.4523(3) 0.08379(8) 0.0702(6) Uani 1 1 d . . . . .
N1 N 0.1733(2) 0.78267(17) 0.57397(8) 0.0375(3) Uani 1 1 d D . . . .
H1N H 0.159(4) 0.778(3) 0.6138(8) 0.067(9) Uiso 1 1 d D . . . .
N2 N 0.1995(2) 0.72091(16) 0.48042(7) 0.0341(3) Uani 1 1 d . . . . .
N3 N 0.3383(2) 0.56418(18) 0.30799(7) 0.0350(3) Uani 1 1 d . . . . .
H3N H 0.380(3) 0.638(3) 0.2940(12) 0.042(6) Uiso 1 1 d . . . . .
N4 N 0.3203(3) 0.5437(2) 0.08387(9) 0.0537(5) Uani 1 1 d . . . . .
N5 N 0.1578(3) 0.6084(3) 0.00369(10) 0.0591(6) Uani 1 1 d D . . . .
H5N H 0.084(4) 0.598(4) -0.0257(13) 0.085(10) Uiso 1 1 d D . . . .
C23 C 0.6385(3) 0.7777(3) 0.26136(12) 0.0525(5) Uani 1 1 d . . . . .
C24 C 0.7480(4) 0.8948(3) 0.25747(14) 0.0596(6) Uani 1 1 d . . . . .
H24 H 0.819224 0.878615 0.293802 0.072 Uiso 1 1 calc R U . . .
C25 C 0.8853(2) 0.9050(2) 0.19941(8) 0.0522(5) Uani 1 1 d G . . . .
C26 C 1.0667(2) 0.9197(2) 0.20632(8) 0.0758(10) Uani 1 1 d G . . . .
H26 H 1.100077 0.923391 0.245650 0.091 Uiso 1 1 calc R U . . .
C27 C 1.1982(2) 0.9290(3) 0.15445(10) 0.0877(12) Uani 1 1 d G . . . .
H27 H 1.319564 0.938879 0.159078 0.105 Uiso 1 1 calc R U . . .
C28 C 1.1483(3) 0.9235(3) 0.09567(9) 0.0812(9) Uani 1 1 d G . . . .
H28 H 1.236305 0.929734 0.060967 0.097 Uiso 1 1 calc R U . . .
C29 C 0.9669(3) 0.9088(3) 0.08876(7) 0.0930(12) Uani 1 1 d G . . . .
H29 H 0.933558 0.905100 0.049427 0.112 Uiso 1 1 calc R U . . .
C30 C 0.8354(2) 0.8995(3) 0.14062(9) 0.0834(11) Uani 1 1 d G . . . .
H30 H 0.714068 0.889612 0.135999 0.100 Uiso 1 1 calc R U . . .
O3 O 0.7306(3) 0.6654(2) 0.25721(13) 0.0832(7) Uani 1 1 d . . . . .
O4 O 0.4659(2) 0.8051(2) 0.27332(9) 0.0599(5) Uani 1 1 d . . . . .
O5 O 0.6232(4) 1.0165(3) 0.26012(16) 0.0976(9) Uani 1 1 d D . . . .
H5O H 0.521(8) 0.990(11) 0.254(4) 0.31(5) Uiso 1 1 d D . . . .
O1W O 0.8633(6) 0.4324(3) 0.20666(15) 0.1127(10) Uani 1 1 d D . . . .
H1W H 0.840(8) 0.510(3) 0.218(3) 0.169 Uiso 1 1 d D U . . .
H2W H 0.903(8) 0.441(7) 0.1681(8) 0.169 Uiso 1 1 d D U . . .
O2W O 0.8101(5) 0.2158(3) 0.29605(11) 0.1033(10) Uani 1 1 d D . . . .
H3W H 0.842(7) 0.271(5) 0.2645(17) 0.155 Uiso 1 1 d D U . . .
H4W H 0.745(7) 0.156(4) 0.292(3) 0.155 Uiso 1 1 d D U . . .
O3W O 0.235(2) 1.154(2) 0.2653(10) 0.188(12) Uani 0.268(13) 1 d . . P . .

loop_
_atom_site_aniso_label
_atom_site_aniso_U_11
_atom_site_aniso_U_22
_atom_site_aniso_U_33
_atom_site_aniso_U_23
_atom_site_aniso_U_13
_atom_site_aniso_U_12
C1 0.0366(8) 0.0277(8) 0.0517(11) -0.0079(7) -0.0056(8) -0.0049(6)
C2 0.0391(8) 0.0350(9) 0.0382(9) -0.0114(7) -0.0029(7) -0.0030(7)
C3 0.0339(7) 0.0327(8) 0.0326(8) -0.0064(7) -0.0030(7) -0.0045(6)
C4 0.0356(8) 0.0317(8) 0.0325(8) -0.0057(7) -0.0027(7) -0.0063(6)
C5 0.0506(10) 0.0383(9) 0.0318(9) -0.0037(7) -0.0018(8) -0.0134(8)
C6 0.0477(10) 0.0368(9) 0.0437(11) -0.0005(8) -0.0031(8) -0.0128(8)
C7 0.0372(8) 0.0361(8) 0.0284(8) -0.0039(6) -0.0018(6) -0.0065(7)
C8 0.0429(8) 0.0333(8) 0.0281(8) -0.0081(6) -0.0002(7) -0.0091(7)
C9 0.0426(9) 0.0423(10) 0.0291(8) -0.0077(7) -0.0070(7) -0.0045(7)
C10 0.0501(10) 0.0404(10) 0.0324(9) -0.0076(7) -0.0042(8) -0.0019(8)
C11 0.0388(8) 0.0531(11) 0.0346(9) -0.0129(8) -0.0014(7) -0.0174(8)
C12 0.0387(8) 0.0448(10) 0.0353(9) -0.0112(8) -0.0030(7) -0.0071(7)
C13 0.0594(11) 0.0472(11) 0.0314(9) -0.0143(8) -0.0016(9) -0.0139(9)
C14 0.0650(13) 0.0597(13) 0.0328(10) -0.0161(9) -0.0068(9) -0.0123(11)
C15 0.0685(14) 0.0676(15) 0.0349(10) -0.0214(10) -0.0075(10) -0.0123(12)
C16 0.0672(14) 0.0787(17) 0.0320(10) -0.0178(11) -0.0050(10) -0.0261(13)
C17 0.0619(12) 0.0629(15) 0.0431(11) -0.0228(11) -0.0015(10) -0.0173(11)
C18 0.0685(15) 0.084(2) 0.0695(18) -0.0282(16) -0.0060(14) -0.0273(15)
C19 0.089(2) 0.095(3) 0.092(3) -0.024(2) 0.000(2) -0.051(2)
C20 0.119(3) 0.080(2) 0.082(2) -0.0146(19) 0.015(2) -0.053(2)
C21 0.099(2) 0.0640(17) 0.0532(15) -0.0123(13) -0.0023(15) -0.0282(16)
C22 0.0696(14) 0.0606(14) 0.0423(11) -0.0197(11) 0.0002(11) -0.0219(12)
Cl1 0.0554(3) 0.0328(2) 0.0689(4) -0.0098(2) -0.0049(3) -0.0111(2)
O1 0.0604(8) 0.0375(7) 0.0350(7) -0.0016(6) -0.0001(6) -0.0149(6)
O2 0.0820(12) 0.1045(17) 0.0359(9) -0.0098(10) -0.0037(9) -0.0481(13)
N1 0.0472(8) 0.0379(8) 0.0278(7) -0.0071(6) 0.0000(6) -0.0081(6)
N2 0.0435(7) 0.0329(7) 0.0270(7) -0.0048(6) -0.0011(6) -0.0100(6)
N3 0.0412(7) 0.0411(8) 0.0259(7) -0.0088(6) -0.0007(6) -0.0136(6)
N4 0.0643(11) 0.0735(14) 0.0309(8) -0.0173(9) -0.0039(8) -0.0237(10)
N5 0.0702(12) 0.0794(16) 0.0371(10) -0.0131(10) -0.0080(9) -0.0310(12)
C23 0.0606(13) 0.0529(13) 0.0470(12) -0.0038(10) 0.0007(10) -0.0241(11)
C24 0.0612(13) 0.0604(15) 0.0633(16) -0.0134(12) 0.0008(12) -0.0267(12)
C25 0.0529(11) 0.0464(12) 0.0601(14) -0.0073(10) -0.0007(10) -0.0193(10)
C26 0.0678(16) 0.095(2) 0.0678(18) 0.0143(17) -0.0099(14) -0.0412(17)
C27 0.0617(16) 0.102(3) 0.094(3) 0.019(2) -0.0007(17) -0.0325(18)
C28 0.087(2) 0.073(2) 0.079(2) -0.0074(17) 0.0245(17) -0.0267(18)
C29 0.120(3) 0.112(3) 0.0598(19) -0.018(2) -0.002(2) -0.053(3)
C30 0.0776(19) 0.116(3) 0.069(2) -0.017(2) -0.0061(16) -0.045(2)
O3 0.0832(14) 0.0530(12) 0.1095(19) -0.0089(12) 0.0101(13) -0.0167(11)
O4 0.0564(9) 0.0627(11) 0.0631(11) -0.0026(9) -0.0017(8) -0.0248(9)
O5 0.0942(16) 0.0605(14) 0.139(2) -0.0383(15) 0.0392(16) -0.0293(13)
O1W 0.168(3) 0.0769(18) 0.0823(18) -0.0123(15) 0.0544(19) -0.037(2)
O2W 0.196(3) 0.0796(17) 0.0469(12) -0.0076(11) -0.0203(16) -0.0523(19)
O3W 0.148(14) 0.171(19) 0.26(3) -0.070(17) -0.061(14) -0.015(12)

loop_
_atom_type_symbol
_atom_type_description
_atom_type_scat_dispersion_real
_atom_type_scat_dispersion_imag
_atom_type_scat_source
C C 0.0033 0.0016 'International Tables Vol C Tables 4.2.6.8 and 6.1.1.4'
H H 0.0000 0.0000 'International Tables Vol C Tables 4.2.6.8 and 6.1.1.4'
N N 0.0061 0.0033 'International Tables Vol C Tables 4.2.6.8 and 6.1.1.4'
O O 0.0106 0.0060 'International Tables Vol C Tables 4.2.6.8 and 6.1.1.4'
Cl Cl 0.1484 0.1585 'International Tables Vol C Tables 4.2.6.8 and 6.1.1.4'

loop_
_geom_angle_atom_site_label_1
_geom_angle_atom_site_label_2
_geom_angle_atom_site_label_3
_geom_angle
_geom_angle_site_symmetry_1
_geom_angle_site_symmetry_3
_geom_angle_publ_flag
C2 C1 C6 122.75(18) . . ?
C2 C1 Cl1 117.99(16) . . ?
C6 C1 Cl1 119.25(16) . . ?
C1 C2 C3 116.68(18) . . ?
C1 C2 H2 121.7 . . ?
C3 C2 H2 121.7 . . ?
N1 C3 C2 130.82(17) . . ?
N1 C3 C4 107.42(16) . . ?
C2 C3 C4 121.76(17) . . ?
C5 C4 N2 133.56(17) . . ?
C5 C4 C3 120.24(17) . . ?
N2 C4 C3 106.19(16) . . ?
C4 C5 C6 118.48(18) . . ?
C4 C5 H5 120.8 . . ?
C6 C5 H5 120.8 . . ?
C1 C6 C5 120.06(19) . . ?
C1 C6 H6 120.0 . . ?
C5 C6 H6 120.0 . . ?
O1 C7 N1 127.60(18) . . ?
O1 C7 N2 126.36(18) . . ?
N1 C7 N2 106.04(16) . . ?
N2 C8 C12 112.66(16) . . ?
N2 C8 C9 110.09(14) . . ?
C12 C8 C9 111.34(15) . . ?
N2 C8 H8 107.5 . . ?
C12 C8 H8 107.5 . . ?
C9 C8 H8 107.5 . . ?
C10 C9 C8 112.06(15) . . ?
C10 C9 H9A 109.2 . . ?
C8 C9 H9A 109.2 . . ?
C10 C9 H9B 109.2 . . ?
C8 C9 H9B 109.2 . . ?
H9A C9 H9B 107.9 . . ?
N3 C10 C9 110.35(16) . . ?
N3 C10 H10A 109.6 . . ?
C9 C10 H10A 109.6 . . ?
N3 C10 H10B 109.6 . . ?
C9 C10 H10B 109.6 . . ?
H10A C10 H10B 108.1 . . ?
N3 C11 C12 110.84(13) . . ?
N3 C11 H11A 109.5 . . ?
C12 C11 H11A 109.5 . . ?
N3 C11 H11B 109.5 . . ?
C12 C11 H11B 109.5 . . ?
H11A C11 H11B 108.1 . . ?
C11 C12 C8 110.68(17) . . ?
C11 C12 H12A 109.5 . . ?
C8 C12 H12A 109.5 . . ?
C11 C12 H12B 109.5 . . ?
C8 C12 H12B 109.5 . . ?
H12A C12 H12B 108.1 . . ?
N3 C13 C14 112.13(18) . . ?
N3 C13 H13A 109.2 . . ?
C14 C13 H13A 109.2 . . ?
N3 C13 H13B 109.2 . . ?
C14 C13 H13B 109.2 . . ?
H13A C13 H13B 107.9 . . ?
C13 C14 C15 109.2(2) . . ?
C13 C14 H14A 109.8 . . ?
C15 C14 H14A 109.8 . . ?
C13 C14 H14B 109.8 . . ?
C15 C14 H14B 109.8 . . ?
H14A C14 H14B 108.3 . . ?
N4 C15 C14 111.8(2) . . ?
N4 C15 H15A 109.3 . . ?
C14 C15 H15A 109.3 . . ?
N4 C15 H15B 109.3 . . ?
C14 C15 H15B 109.3 . . ?
H15A C15 H15B 107.9 . . ?
O2 C16 N5 127.4(2) . . ?
O2 C16 N4 125.9(2) . . ?
N5 C16 N4 106.7(2) . . ?
N4 C17 C18 132.1(3) . . ?
N4 C17 C22 106.90(19) . . ?
C18 C17 C22 121.0(3) . . ?
C19 C18 C17 117.1(3) . . ?
C19 C18 H18 121.5 . . ?
C17 C18 H18 121.5 . . ?
C18 C19 C20 121.5(3) . . ?
C18 C19 H19 119.2 . . ?
C20 C19 H19 119.2 . . ?
C19 C20 C21 122.0(3) . . ?
C19 C20 H20 119.0 . . ?
C21 C20 H20 119.0 . . ?
C22 C21 C20 116.3(3) . . ?
C22 C21 H21 121.9 . . ?
C20 C21 H21 121.9 . . ?
C21 C22 N5 131.3(2) . . ?
C21 C22 C17 122.1(2) . . ?
N5 C22 C17 106.6(2) . . ?
C7 N1 C3 110.49(16) . . ?
C7 N1 H1N 123(2) . . ?
C3 N1 H1N 126(2) . . ?
C7 N2 C4 109.82(15) . . ?
C7 N2 C8 121.09(15) . . ?
C4 N2 C8 128.60(16) . . ?
C13 N3 C10 110.87(16) . . ?
C13 N3 C11 112.10(14) . . ?
C10 N3 C11 110.28(15) . . ?
C13 N3 H3N 107.3(18) . . ?
C10 N3 H3N 105.5(15) . . ?
C11 N3 H3N 110.6(16) . . ?
C16 N4 C17 109.7(2) . . ?
C16 N4 C15 123.5(2) . . ?
C17 N4 C15 126.78(18) . . ?
C16 N5 C22 110.1(2) . . ?
C16 N5 H5N 122(2) . . ?
C22 N5 H5N 126(2) . . ?
O3 C23 O4 126.5(2) . . ?
O3 C23 C24 117.2(2) . . ?
O4 C23 C24 116.0(2) . . ?
O5 C24 C25 110.3(2) . . ?
O5 C24 C23 110.2(2) . . ?
C25 C24 C23 112.3(2) . . ?
O5 C24 H24 108.0 . . ?
C25 C24 H24 108.0 . . ?
C23 C24 H24 108.0 . . ?
C26 C25 C30 120.0 . . ?
C26 C25 C24 117.79(14) . . ?
C30 C25 C24 122.21(14) . . ?
C27 C26 C25 120.0 . . ?
C27 C26 H26 120.0 . . ?
C25 C26 H26 120.0 . . ?
C26 C27 C28 120.0 . . ?
C26 C27 H27 120.0 . . ?
C28 C27 H27 120.0 . . ?
C27 C28 C29 120.0 . . ?
C27 C28 H28 120.0 . . ?
C29 C28 H28 120.0 . . ?
C28 C29 C30 120.0 . . ?
C28 C29 H29 120.0 . . ?
C30 C29 H29 120.0 . . ?
C29 C30 C25 120.0 . . ?
C29 C30 H30 120.0 . . ?
C25 C30 H30 120.0 . . ?
C24 O5 H5O 99(7) . . ?
H1W O1W H2W 108(6) . . ?
H3W O2W H4W 121(5) . . ?

loop_
_geom_bond_atom_site_label_1
_geom_bond_atom_site_label_2
_geom_bond_distance
_geom_bond_site_symmetry_2
_geom_bond_publ_flag
C1 C2 1.381(3) . ?
C1 C6 1.384(3) . ?
C1 Cl1 1.7389(19) . ?
C2 C3 1.387(2) . ?
C2 H2 0.9300 . ?
C3 N1 1.376(2) . ?
C3 C4 1.404(2) . ?
C4 C5 1.381(3) . ?
C4 N2 1.395(2) . ?
C5 C6 1.395(3) . ?
C5 H5 0.9300 . ?
C6 H6 0.9300 . ?
C7 O1 1.221(2) . ?
C7 N1 1.373(2) . ?
C7 N2 1.388(2) . ?
C8 N2 1.464(2) . ?
C8 C12 1.524(3) . ?
C8 C9 1.525(3) . ?
C8 H8 0.9800 . ?
C9 C10 1.515(3) . ?
C9 H9A 0.9700 . ?
C9 H9B 0.9700 . ?
C10 N3 1.492(2) . ?
C10 H10A 0.9700 . ?
C10 H10B 0.9700 . ?
C11 N3 1.502(3) . ?
C11 C12 1.513(3) . ?
C11 H11A 0.9700 . ?
C11 H11B 0.9700 . ?
C12 H12A 0.9700 . ?
C12 H12B 0.9700 . ?
C13 N3 1.491(2) . ?
C13 C14 1.517(3) . ?
C13 H13A 0.9700 . ?
C13 H13B 0.9700 . ?
C14 C15 1.518(3) . ?
C14 H14A 0.9700 . ?
C14 H14B 0.9700 . ?
C15 N4 1.450(3) . ?
C15 H15A 0.9700 . ?
C15 H15B 0.9700 . ?
C16 O2 1.239(3) . ?
C16 N5 1.361(3) . ?
C16 N4 1.369(3) . ?
C17 N4 1.383(3) . ?
C17 C18 1.383(3) . ?
C17 C22 1.393(3) . ?
C18 C19 1.378(5) . ?
C18 H18 0.9300 . ?
C19 C20 1.382(6) . ?
C19 H19 0.9300 . ?
C20 C21 1.387(5) . ?
C20 H20 0.9300 . ?
C21 C22 1.376(4) . ?
C21 H21 0.9300 . ?
C22 N5 1.383(3) . ?
N1 H1N 0.856(17) . ?
N3 H3N 0.86(3) . ?
N5 H5N 0.922(17) . ?
C23 O3 1.232(4) . ?
C23 O4 1.244(3) . ?
C23 C24 1.543(3) . ?
C24 O5 1.409(4) . ?
C24 C25 1.514(3) . ?
C24 H24 0.9800 . ?
C25 C26 1.3900 . ?
C25 C30 1.3900 . ?
C26 C27 1.3900 . ?
C26 H26 0.9300 . ?
C27 C28 1.3900 . ?
C27 H27 0.9300 . ?
C28 C29 1.3900 . ?
C28 H28 0.9300 . ?
C29 C30 1.3900 . ?
C29 H29 0.9300 . ?
C30 H30 0.9300 . ?
O5 H5O 0.867(10) . ?
O1W H1W 0.855(10) . ?
O1W H2W 0.850(10) . ?
O2W H3W 0.858(10) . ?
O2W H4W 0.859(10) . ?

loop_
_geom_hbond_atom_site_label_D
_geom_hbond_atom_site_label_H
_geom_hbond_atom_site_label_A
_geom_hbond_distance_DH
_geom_hbond_distance_HA
_geom_hbond_distance_DA
_geom_hbond_angle_DHA
_geom_hbond_site_symmetry_A
_geom_hbond_publ_flag
O2W H4W O5 0.859(10) 2.063(18) 2.902(4) 166(5) 1_545 yes
N1 H1N O2W 0.856(17) 2.021(18) 2.857(3) 165(3) 2_666 yes
N3 H3N O3 0.86(3) 2.63(2) 3.226(3) 127(2) . yes
N3 H3N O4 0.86(3) 1.90(3) 2.754(2) 173(3) . yes
N5 H5N O2 0.922(17) 1.884(19) 2.799(2) 171(4) 2_565 yes
O5 H5O O4 0.867(10) 1.98(9) 2.589(3) 127(9) . yes
O5 H5O O3W 0.867(10) 2.45(10) 2.928(17) 116(8) . yes
O1W H1W O3 0.855(10) 1.92(2) 2.749(4) 164(6) . yes
O1W H2W O2 0.850(10) 2.011(17) 2.846(3) 167(6) 1_655 yes
O2W H3W O1W 0.858(10) 1.93(2) 2.763(4) 163(6) . yes

loop_
_geom_torsion_atom_site_label_1
_geom_torsion_atom_site_label_2
_geom_torsion_atom_site_label_3
_geom_torsion_atom_site_label_4
_geom_torsion
_geom_torsion_site_symmetry_1
_geom_torsion_site_symmetry_2
_geom_torsion_site_symmetry_3
_geom_torsion_site_symmetry_4
_geom_torsion_publ_flag
C6 C1 C2 C3 -0.9(3) . . . . ?
Cl1 C1 C2 C3 179.47(13) . . . . ?
C1 C2 C3 N1 178.82(18) . . . . ?
C1 C2 C3 C4 -0.3(2) . . . . ?
N1 C3 C4 C5 -177.69(16) . . . . ?
C2 C3 C4 C5 1.6(3) . . . . ?
N1 C3 C4 N2 1.43(19) . . . . ?
C2 C3 C4 N2 -179.29(15) . . . . ?
N2 C4 C5 C6 179.49(18) . . . . ?
C3 C4 C5 C6 -1.7(3) . . . . ?
C2 C1 C6 C5 0.8(3) . . . . ?
Cl1 C1 C6 C5 -179.59(14) . . . . ?
C4 C5 C6 C1 0.5(3) . . . . ?
N2 C8 C9 C10 -177.78(16) . . . . ?
C12 C8 C9 C10 -52.1(2) . . . . ?
C8 C9 C10 N3 55.4(2) . . . . ?
N3 C11 C12 C8 -56.9(2) . . . . ?
N2 C8 C12 C11 176.69(15) . . . . ?
C9 C8 C12 C11 52.4(2) . . . . ?
N3 C13 C14 C15 172.75(18) . . . . ?
C13 C14 C15 N4 179.07(18) . . . . ?
N4 C17 C18 C19 179.7(3) . . . . ?
C22 C17 C18 C19 0.1(5) . . . . ?
C17 C18 C19 C20 0.1(6) . . . . ?
C18 C19 C20 C21 0.3(7) . . . . ?
C19 C20 C21 C22 -0.8(6) . . . . ?
C20 C21 C22 N5 179.9(3) . . . . ?
C20 C21 C22 C17 1.0(5) . . . . ?
N4 C17 C22 C21 179.6(3) . . . . ?
C18 C17 C22 C21 -0.7(4) . . . . ?
N4 C17 C22 N5 0.5(3) . . . . ?
C18 C17 C22 N5 -179.8(3) . . . . ?
O1 C7 N1 C3 178.05(18) . . . . ?
N2 C7 N1 C3 -1.1(2) . . . . ?
C2 C3 N1 C7 -179.42(17) . . . . ?
C4 C3 N1 C7 -0.2(2) . . . . ?
O1 C7 N2 C4 -177.14(18) . . . . ?
N1 C7 N2 C4 2.00(19) . . . . ?
O1 C7 N2 C8 -4.5(3) . . . . ?
N1 C7 N2 C8 174.65(15) . . . . ?
C5 C4 N2 C7 176.8(2) . . . . ?
C3 C4 N2 C7 -2.14(19) . . . . ?
C5 C4 N2 C8 4.9(3) . . . . ?
C3 C4 N2 C8 -174.09(16) . . . . ?
C12 C8 N2 C7 132.26(18) . . . . ?
C9 C8 N2 C7 -102.80(19) . . . . ?
C12 C8 N2 C4 -56.6(2) . . . . ?
C9 C8 N2 C4 68.3(2) . . . . ?
C14 C13 N3 C10 -161.69(18) . . . . ?
C14 C13 N3 C11 74.6(2) . . . . ?
C9 C10 N3 C13 176.06(17) . . . . ?
C9 C10 N3 C11 -59.2(2) . . . . ?
C12 C11 N3 C13 -175.33(17) . . . . ?
C12 C11 N3 C10 60.6(2) . . . . ?
O2 C16 N4 C17 178.6(3) . . . . ?
N5 C16 N4 C17 -0.4(3) . . . . ?
O2 C16 N4 C15 -0.8(5) . . . . ?
N5 C16 N4 C15 -179.8(2) . . . . ?
C18 C17 N4 C16 -179.7(3) . . . . ?
C22 C17 N4 C16 -0.1(3) . . . . ?
C18 C17 N4 C15 -0.3(5) . . . . ?
C22 C17 N4 C15 179.3(2) . . . . ?
C14 C15 N4 C16 -97.4(3) . . . . ?
C14 C15 N4 C17 83.3(3) . . . . ?
O2 C16 N5 C22 -178.2(3) . . . . ?
N4 C16 N5 C22 0.7(3) . . . . ?
C21 C22 N5 C16 -179.8(3) . . . . ?
C17 C22 N5 C16 -0.8(3) . . . . ?
O3 C23 C24 O5 177.3(3) . . . . ?
O4 C23 C24 O5 -8.1(4) . . . . ?
O3 C23 C24 C25 54.0(3) . . . . ?
O4 C23 C24 C25 -131.5(2) . . . . ?
O5 C24 C25 C26 104.2(2) . . . . ?
C23 C24 C25 C26 -132.5(2) . . . . ?
O5 C24 C25 C30 -76.1(2) . . . . ?
C23 C24 C25 C30 47.3(3) . . . . ?
C30 C25 C26 C27 0.0 . . . . ?
C24 C25 C26 C27 179.7(2) . . . . ?
C25 C26 C27 C28 0.0 . . . . ?
C26 C27 C28 C29 0.0 . . . . ?
C27 C28 C29 C30 0.0 . . . . ?
C28 C29 C30 C25 0.0 . . . . ?
C26 C25 C30 C29 0.0 . . . . ?
C24 C25 C30 C29 -179.7(2) . . . . ?
